data_2227334
loop_
_publ_author_name
'Tang, Chun-Bao'

_publ_section_title
;
 <i>N</i>'-(4-Hydroxybenzylidene)-2-methylbenzohydrazide
;
_journal_coeditor_code CI5176
_journal_issue 10
_journal_name_full 'Acta Crystallographica Section E'
_journal_page_first o2482
_journal_paper_doi 10.1107/S1600536810035063
_journal_volume 66
_journal_year 2010
_chemical_formula_iupac 'C15 H14 N2 O2'
_chemical_formula_moiety 'C15 H14 N2 O2'
_chemical_formula_sum 'C15 H14 N2 O2'
_chemical_formula_weight 254.28
_chemical_name_systematic
;
<i>N</i>'-(4-Hydroxybenzylidene)-2-methylbenzohydrazide
;
_space_group_IT_number 19
_symmetry_cell_setting orthorhombic
_symmetry_space_group_name_Hall 'P 2ac 2ab'
_symmetry_space_group_name_H-M 'P 21 21 21'
_atom_sites_solution_hydrogens geom
_atom_sites_solution_primary direct
_atom_sites_solution_secondary difmap
_audit_creation_method SHELXL-97
_cell_angle_alpha 90.00
_cell_angle_beta 90.00
_cell_angle_gamma 90.00
_cell_formula_units_Z 4
_cell_length_a 7.6900(15)
_cell_length_b 11.701(2)
_cell_length_c 14.471(3)
_cell_measurement_reflns_used 4917
_cell_measurement_temperature 298(2)
_cell_measurement_theta_max 27.1
_cell_measurement_theta_min 2.2
_cell_volume 1302.1(4)
_computing_cell_refinement 'SAINT (Bruker, 2002)'
_computing_data_collection 'SMART (Bruker, 2002)'
_computing_data_reduction 'SAINT (Bruker, 2002)'
_computing_molecular_graphics 'SHELXTL (Sheldrick, 2008)'
_computing_publication_material 'SHELXTL (Sheldrick, 2008)'
_computing_structure_refinement 'SHELXL97 (Sheldrick, 2008)'
_computing_structure_solution 'SHELXS97 (Sheldrick, 2008)'
_diffrn_ambient_temperature 298(2)
_diffrn_measured_fraction_theta_full 0.995
_diffrn_measured_fraction_theta_max 0.995
_diffrn_measurement_device_type 'Bruker SMART CCD area-detector'
_diffrn_measurement_method '\w scans'
_diffrn_radiation_monochromator graphite
_diffrn_radiation_source 'fine-focus sealed tube'
_diffrn_radiation_type MoK\a
_diffrn_radiation_wavelength 0.71073
_diffrn_reflns_av_R_equivalents 0.0240
_diffrn_reflns_av_sigmaI/netI 0.0157
_diffrn_reflns_limit_h_max 9
_diffrn_reflns_limit_h_min -9
_diffrn_reflns_limit_k_max 14
_diffrn_reflns_limit_k_min -14
_diffrn_reflns_limit_l_max 18
_diffrn_reflns_limit_l_min -18
_diffrn_reflns_number 10755
_diffrn_reflns_theta_full 27.00
_diffrn_reflns_theta_max 27.00
_diffrn_reflns_theta_min 2.24
_diffrn_standards_number 0
_exptl_absorpt_coefficient_mu 0.088
_exptl_absorpt_correction_T_max 0.9844
_exptl_absorpt_correction_T_min 0.9827
_exptl_absorpt_correction_type multi-scan
_exptl_absorpt_process_details '(SADABS; Sheldrick, 1996)'
_exptl_crystal_colour colourless
_exptl_crystal_density_diffrn 1.297
_exptl_crystal_density_method 'not measured'
_exptl_crystal_description Block
_exptl_crystal_F_000 536
_exptl_crystal_size_max 0.20
_exptl_crystal_size_mid 0.20
_exptl_crystal_size_min 0.18
_refine_diff_density_max 0.149
_refine_diff_density_min -0.228
_refine_ls_extinction_method none
_refine_ls_goodness_of_fit_ref 1.118
_refine_ls_hydrogen_treatment mixed
_refine_ls_matrix_type full
_refine_ls_number_parameters 177
_refine_ls_number_reflns 1634
_refine_ls_number_restraints 1
_refine_ls_restrained_S_all 1.118
_refine_ls_R_factor_all 0.0396
_refine_ls_R_factor_gt 0.0363
_refine_ls_shift/su_max 0.001
_refine_ls_shift/su_max_lt 0.001
_refine_ls_shift/su_mean 0.000
_refine_ls_structure_factor_coef Fsqd
_refine_ls_weighting_details 'calc w=1/[\s^2^(Fo^2^)+(0.0604P)^2^+0.1042P] where P=(Fo^2^+2Fc^2^)/3'
_refine_ls_weighting_scheme calc
_refine_ls_wR_factor_gt 0.0975
_refine_ls_wR_factor_ref 0.1007
_reflns_number_gt 1502
_reflns_number_total 1634
_reflns_threshold_expression I>2\s(I)
_cod_data_source_file ci5176.cif
_cod_data_source_block I
_cod_database_code 2227334
_cod_database_fobs_code 2227334

loop_
_symmetry_equiv_pos_as_xyz
'x, y, z'
'-x+1/2, -y, z+1/2'
'-x, y+1/2, -z+1/2'
'x+1/2, -y+1/2, -z'

loop_
_atom_site_type_symbol
_atom_site_label
_atom_site_fract_x
_atom_site_fract_y
_atom_site_fract_z
_atom_site_U_iso_or_equiv
_atom_site_adp_type
_atom_site_calc_flag
_atom_site_refinement_flags
_atom_site_occupancy
_atom_site_disorder_assembly
_atom_site_disorder_group
N N1 0.1045(2) 0.76789(13) 0.47260(10) 0.0442(4) Uani d . 1 . .
N N2 0.1260(2) 0.70443(13) 0.55210(10) 0.0433(4) Uani d D 1 . .
O O1 0.1276(2) 1.15917(11) 0.16838(8) 0.0439(3) Uani d . 1 . .
H H1 0.0660 1.1323 0.1275 0.066 Uiso calc R 1 . .
O O2 0.0277(2) 0.54745(11) 0.47842(8) 0.0480(4) Uani d . 1 . .
C C1 0.1310(2) 0.94736(15) 0.39752(11) 0.0369(4) Uani d . 1 . .
C C2 0.0694(2) 0.90743(16) 0.31255(12) 0.0397(4) Uani d . 1 . .
H H2A 0.0288 0.8328 0.3080 0.048 Uiso calc R 1 . .
C C3 0.0675(2) 0.97611(15) 0.23590(12) 0.0391(4) Uani d . 1 . .
H H3 0.0264 0.9482 0.1799 0.047 Uiso calc R 1 . .
C C4 0.1276(2) 1.08777(15) 0.24249(11) 0.0345(4) Uani d . 1 . .
C C5 0.1884(3) 1.12934(16) 0.32573(13) 0.0416(4) Uani d . 1 . .
H H5 0.2283 1.2042 0.3300 0.050 Uiso calc R 1 . .
C C6 0.1899(3) 1.05962(16) 0.40250(12) 0.0427(4) Uani d . 1 . .
H H6 0.2309 1.0880 0.4584 0.051 Uiso calc R 1 . .
C C7 0.1410(3) 0.87360(15) 0.47796(12) 0.0402(4) Uani d . 1 . .
H H7 0.1747 0.9043 0.5345 0.048 Uiso calc R 1 . .
C C8 0.0859(2) 0.59215(15) 0.54852(11) 0.0375(4) Uani d . 1 . .
C C9 0.1113(2) 0.52835(15) 0.63685(12) 0.0389(4) Uani d . 1 . .
C C10 0.1715(3) 0.41533(17) 0.63644(15) 0.0483(5) Uani d . 1 . .
C C11 0.1871(3) 0.3609(2) 0.7213(2) 0.0631(7) Uani d . 1 . .
H H11 0.2286 0.2863 0.7229 0.076 Uiso calc R 1 . .
C C12 0.1439(3) 0.4126(3) 0.80218(18) 0.0703(8) Uani d . 1 . .
H H12 0.1559 0.3732 0.8576 0.084 Uiso calc R 1 . .
C C13 0.0828(3) 0.5227(2) 0.80235(14) 0.0649(7) Uani d . 1 . .
H H13 0.0519 0.5579 0.8576 0.078 Uiso calc R 1 . .
C C14 0.0678(3) 0.5808(2) 0.71959(13) 0.0498(5) Uani d . 1 . .
H H14 0.0280 0.6559 0.7194 0.060 Uiso calc R 1 . .
C C15 0.2224(4) 0.3530(2) 0.5498(2) 0.0763(8) Uani d . 1 . .
H H15A 0.1196 0.3306 0.5167 0.114 Uiso calc R 1 . .
H H15B 0.2886 0.2863 0.5656 0.114 Uiso calc R 1 . .
H H15C 0.2915 0.4024 0.5116 0.114 Uiso calc R 1 . .
H H2 0.190(3) 0.733(2) 0.5994(13) 0.080 Uiso d D 1 . .

loop_
_atom_site_aniso_label
_atom_site_aniso_U_11
_atom_site_aniso_U_22
_atom_site_aniso_U_33
_atom_site_aniso_U_12
_atom_site_aniso_U_13
_atom_site_aniso_U_23
N1 0.0618(10) 0.0404(8) 0.0303(7) -0.0046(8) -0.0064(7) 0.0072(6)
N2 0.0622(10) 0.0384(8) 0.0294(7) -0.0076(8) -0.0103(7) 0.0068(6)
O1 0.0610(8) 0.0385(6) 0.0322(6) -0.0012(6) -0.0033(6) 0.0082(5)
O2 0.0697(9) 0.0413(7) 0.0329(6) -0.0064(7) -0.0078(6) -0.0010(6)
C1 0.0426(9) 0.0353(8) 0.0327(8) 0.0014(8) -0.0021(7) 0.0036(7)
C2 0.0499(10) 0.0322(8) 0.0371(9) -0.0036(8) -0.0030(8) 0.0023(7)
C3 0.0485(10) 0.0373(9) 0.0316(8) 0.0001(8) -0.0038(7) -0.0014(7)
C4 0.0380(8) 0.0335(8) 0.0319(8) 0.0054(7) 0.0010(7) 0.0054(7)
C5 0.0537(11) 0.0304(8) 0.0407(9) -0.0019(8) -0.0045(8) 0.0012(7)
C6 0.0566(11) 0.0393(9) 0.0322(8) -0.0018(9) -0.0088(8) -0.0008(8)
C7 0.0504(10) 0.0396(9) 0.0305(8) -0.0009(8) -0.0039(8) 0.0016(8)
C8 0.0437(9) 0.0370(8) 0.0317(8) -0.0007(8) -0.0010(7) 0.0020(7)
C9 0.0414(9) 0.0390(9) 0.0361(8) -0.0069(8) -0.0055(8) 0.0068(7)
C10 0.0468(11) 0.0388(9) 0.0592(12) -0.0054(8) -0.0076(9) 0.0087(9)
C11 0.0553(13) 0.0510(12) 0.0831(17) -0.0073(10) -0.0172(13) 0.0303(13)
C12 0.0643(14) 0.0870(18) 0.0594(14) -0.0195(15) -0.0179(11) 0.0431(14)
C13 0.0711(15) 0.0877(19) 0.0361(10) -0.0117(14) -0.0034(10) 0.0141(11)
C14 0.0590(12) 0.0541(11) 0.0364(9) -0.0040(10) -0.0023(9) 0.0065(9)
C15 0.092(2) 0.0484(12) 0.0880(18) 0.0146(14) -0.0047(17) -0.0092(14)

loop_
_atom_type_symbol
_atom_type_description
_atom_type_scat_dispersion_real
_atom_type_scat_dispersion_imag
_atom_type_scat_source
C C 0.0033 0.0016 'International Tables Vol C Tables 4.2.6.8 and 6.1.1.4'
H H 0.0000 0.0000 'International Tables Vol C Tables 4.2.6.8 and 6.1.1.4'
N N 0.0061 0.0033 'International Tables Vol C Tables 4.2.6.8 and 6.1.1.4'
O O 0.0106 0.0060 'International Tables Vol C Tables 4.2.6.8 and 6.1.1.4'

loop_
_geom_angle_atom_site_label_1
_geom_angle_atom_site_label_2
_geom_angle_atom_site_label_3
_geom_angle_site_symmetry_1
_geom_angle_site_symmetry_3
_geom_angle
_geom_angle_publ_flag
C7 N1 N2 . . 116.54(15) ?
C8 N2 N1 . . 117.68(14) ?
C8 N2 H2 . . 120.6(17) ?
N1 N2 H2 . . 119.9(17) ?
C4 O1 H1 . . 109.5 ?
C6 C1 C2 . . 118.12(15) ?
C6 C1 C7 . . 120.18(16) ?
C2 C1 C7 . . 121.65(16) ?
C3 C2 C1 . . 121.31(16) ?
C3 C2 H2A . . 119.3 ?
C1 C2 H2A . . 119.3 ?
C2 C3 C4 . . 119.52(16) ?
C2 C3 H3 . . 120.2 ?
C4 C3 H3 . . 120.2 ?
O1 C4 C5 . . 118.15(16) ?
O1 C4 C3 . . 121.59(15) ?
C5 C4 C3 . . 120.26(15) ?
C6 C5 C4 . . 119.83(16) ?
C6 C5 H5 . . 120.1 ?
C4 C5 H5 . . 120.1 ?
C5 C6 C1 . . 120.96(16) ?
C5 C6 H6 . . 119.5 ?
C1 C6 H6 . . 119.5 ?
N1 C7 C1 . . 121.21(16) ?
N1 C7 H7 . . 119.4 ?
C1 C7 H7 . . 119.4 ?
O2 C8 N2 . . 122.01(15) ?
O2 C8 C9 . . 122.87(16) ?
N2 C8 C9 . . 115.07(15) ?
C14 C9 C10 . . 120.08(17) ?
C14 C9 C8 . . 119.10(17) ?
C10 C9 C8 . . 120.77(17) ?
C11 C10 C9 . . 117.2(2) ?
C11 C10 C15 . . 119.6(2) ?
C9 C10 C15 . . 123.19(19) ?
C12 C11 C10 . . 122.5(2) ?
C12 C11 H11 . . 118.8 ?
C10 C11 H11 . . 118.8 ?
C11 C12 C13 . . 120.2(2) ?
C11 C12 H12 . . 119.9 ?
C13 C12 H12 . . 119.9 ?
C12 C13 C14 . . 119.3(2) ?
C12 C13 H13 . . 120.3 ?
C14 C13 H13 . . 120.3 ?
C13 C14 C9 . . 120.7(2) ?
C13 C14 H14 . . 119.7 ?
C9 C14 H14 . . 119.7 ?
C10 C15 H15A . . 109.5 ?
C10 C15 H15B . . 109.5 ?
H15A C15 H15B . . 109.5 ?
C10 C15 H15C . . 109.5 ?
H15A C15 H15C . . 109.5 ?
H15B C15 H15C . . 109.5 ?

loop_
_geom_bond_atom_site_label_1
_geom_bond_atom_site_label_2
_geom_bond_site_symmetry_2
_geom_bond_distance
_geom_bond_publ_flag
N1 C7 . 1.271(2) ?
N1 N2 . 1.379(2) ?
N2 C8 . 1.350(2) ?
N2 H2 . 0.907(10) ?
O1 C4 . 1.3594(19) ?
O1 H1 . 0.82 ?
O2 C8 . 1.226(2) ?
C1 C6 . 1.391(3) ?
C1 C2 . 1.398(2) ?
C1 C7 . 1.451(2) ?
C2 C3 . 1.370(2) ?
C2 H2A . 0.93 ?
C3 C4 . 1.389(3) ?
C3 H3 . 0.93 ?
C4 C5 . 1.381(2) ?
C5 C6 . 1.378(2) ?
C5 H5 . 0.93 ?
C6 H6 . 0.93 ?
C7 H7 . 0.93 ?
C8 C9 . 1.493(2) ?
C9 C14 . 1.387(3) ?
C9 C10 . 1.401(3) ?
C10 C11 . 1.389(3) ?
C10 C15 . 1.503(3) ?
C11 C12 . 1.358(4) ?
C11 H11 . 0.93 ?
C12 C13 . 1.371(4) ?
C12 H12 . 0.93 ?
C13 C14 . 1.382(3) ?
C13 H13 . 0.93 ?
C14 H14 . 0.93 ?
C15 H15A . 0.96 ?
C15 H15B . 0.96 ?
C15 H15C . 0.96 ?

loop_
_geom_hbond_atom_site_label_D
_geom_hbond_atom_site_label_H
_geom_hbond_atom_site_label_A
_geom_hbond_site_symmetry_A
_geom_hbond_distance_DH
_geom_hbond_distance_HA
_geom_hbond_distance_DA
_geom_hbond_angle_DHA
O1 H1 O2 3 0.82 1.96 2.7657(18) 166
O1 H1 N1 3 0.82 2.52 2.995(2) 118
N2 H2 O1 2_575 0.910(10) 2.140(10) 2.995(2) 158(2)

loop_
_cod_related_entry_id
_cod_related_entry_database
_cod_related_entry_code
1 ChemSpider 11013958
